data_7717712
loop_
_publ_author_name
'Radhakrishna, Latchupatula'
'Kote, Basvaraj S.'
'Gourkhede, Rani'
'Pandey, Ankit'
'Kaur, Bhupinder'
'Balakrishna, Maravanji Shivaramaiah'

_publ_section_title
;
 Triazolyl-phosphole and triazolyl-azaphosphole: Synthesis, Transition
 Metal Complexes and Catalytic Studies
;
_journal_name_full 'Dalton Transactions'
_journal_paper_doi 10.1039/D4DT03213F
_journal_year 2025
_chemical_formula_moiety 'C30 H28 Cl2 N3 P Ru, C H2 Cl2'
_chemical_formula_sum 'C31 H30 Cl4 N3 P Ru'
_chemical_formula_weight 718.42
_space_group_crystal_system triclinic
_space_group_IT_number 2
_space_group_name_Hall '-P 1'
_space_group_name_H-M_alt 'P -1'
_atom_sites_solution_hydrogens geom
_atom_sites_solution_primary iterative
_audit_creation_date 2024-11-05
_audit_creation_method
;
Olex2 1.3-ac4
(compiled 2019.04.23 svn.r3594 for Rigaku Oxford Diffraction, GUI svn.r5739)
;
_audit_update_record
;
2024-11-15 deposited with the CCDC.	2024-12-27 downloaded from the CCDC.
;
_cell_angle_alpha 88.026(6)
_cell_angle_beta 82.589(6)
_cell_angle_gamma 77.993(6)
_cell_formula_units_Z 2
_cell_length_a 9.3109(7)
_cell_length_b 10.3812(8)
_cell_length_c 16.2248(10)
_cell_measurement_reflns_used 6907
_cell_measurement_temperature 150.00(10)
_cell_measurement_theta_max 25.4360
_cell_measurement_theta_min 2.0440
_cell_volume 1521.09(19)
_computing_cell_refinement 'CrysAlisPro 1.171.41.93a (Rigaku OD, 2020)'
_computing_data_collection 'CrysAlisPro 1.171.41.93a (Rigaku OD, 2020)'
_computing_data_reduction 'CrysAlisPro 1.171.41.93a (Rigaku OD, 2020)'
_computing_molecular_graphics 'Olex2 (Dolomanov et al., 2009)'
_computing_publication_material 'Olex2 (Dolomanov et al., 2009)'
_computing_structure_refinement 'ShelXL (Sheldrick, 2015)'
_computing_structure_solution 'olex2.solve (Bourhis et al., 2015)'
_diffrn_ambient_temperature 150.15
_diffrn_measured_fraction_theta_full 1.000
_diffrn_measured_fraction_theta_max 0.780
_diffrn_measurement_details
;
List of Runs (angles in degrees, time in seconds):

  # Type    Start    End  Width  t~exp~   \w     \q     \k     \f   Frames
#--------------------------------------------------------------------------
  1  \f   -349.73  10.27   0.50    3.00   9.41 -12.98 -31.50    --   720
  2  \w    -68.96   0.04   0.50    3.00    --  -19.47  94.56 -34.84  138
  3  \w    -65.46   0.04   0.50    3.00    --  -15.96  94.56 145.16  131
  4  \w   -108.63  15.87   0.50    3.00    --  -12.98 -59.25 173.08  249
  5  \f    -10.27 349.73   0.50    3.00  77.88 -12.98  31.50    --   720
  6  \w    -65.46   0.04   0.50    3.00    --  -15.96  94.56  73.16  131
  7  \w    -26.98   0.02   0.50    3.00    --   -6.49  94.56 -34.84   54
;
_diffrn_measurement_device 'abstract diffractometer'
_diffrn_measurement_device_type 'Saxi-CrysAlisPro-abstract goniometer imported SAXI images'
_diffrn_measurement_method '\w and \f scans'
_diffrn_radiation_type MoK\a
_diffrn_radiation_wavelength 0.71073
_diffrn_reflns_av_R_equivalents 0.0923
_diffrn_reflns_av_unetI/netI 0.1100
_diffrn_reflns_Laue_measured_fraction_full 1.000
_diffrn_reflns_Laue_measured_fraction_max 0.780
_diffrn_reflns_limit_h_max 14
_diffrn_reflns_limit_h_min -14
_diffrn_reflns_limit_k_max 15
_diffrn_reflns_limit_k_min -15
_diffrn_reflns_limit_l_max 25
_diffrn_reflns_limit_l_min -23
_diffrn_reflns_number 58324
_diffrn_reflns_point_group_measured_fraction_full 1.000
_diffrn_reflns_point_group_measured_fraction_max 0.780
_diffrn_reflns_theta_full 25.242
_diffrn_reflns_theta_max 35.810
_diffrn_reflns_theta_min 2.006
_exptl_absorpt_coefficient_mu 0.946
_exptl_absorpt_correction_T_max 1.00000
_exptl_absorpt_correction_T_min 0.39755
_exptl_absorpt_correction_type numerical
_exptl_absorpt_process_details
;
CrysAlisPro 1.171.41.93a (Rigaku Oxford Diffraction, 2020)
Empirical absorption correction using spherical harmonics,
implemented in SCALE3 ABSPACK scaling algorithm.
;
_exptl_crystal_colour red
_exptl_crystal_colour_primary red
_exptl_crystal_density_diffrn 1.569
_exptl_crystal_description needle
_exptl_crystal_F_000 728
_exptl_crystal_size_max 0.141
_exptl_crystal_size_mid 0.021
_exptl_crystal_size_min 0.012
_refine_diff_density_max 1.139
_refine_diff_density_min -0.964
_refine_diff_density_rms 0.155
_refine_ls_extinction_method none
_refine_ls_goodness_of_fit_ref 1.051
_refine_ls_hydrogen_treatment constr
_refine_ls_matrix_type full
_refine_ls_number_parameters 391
_refine_ls_number_reflns 11099
_refine_ls_number_restraints 36
_refine_ls_restrained_S_all 1.055
_refine_ls_R_factor_all 0.1218
_refine_ls_R_factor_gt 0.0623
_refine_ls_shift/su_max 0.001
_refine_ls_shift/su_mean 0.000
_refine_ls_structure_factor_coef Fsqd
_refine_ls_weighting_details 'w=1/[\s^2^(Fo^2^)+(0.0623P)^2^+1.4623P] where P=(Fo^2^+2Fc^2^)/3'
_refine_ls_weighting_scheme calc
_refine_ls_wR_factor_gt 0.1297
_refine_ls_wR_factor_ref 0.1523
_reflns_Friedel_coverage 0.000
_reflns_number_gt 7191
_reflns_number_total 11099
_reflns_threshold_expression 'I > 2\s(I)'
_cod_data_source_file d4dt03213f2.cif
_cod_data_source_block compound_5
_cod_database_code 7717712
_shelx_shelxl_version_number 2018/3
_shelx_space_group_comment
;
The symmetry employed for this shelxl refinement is uniquely defined
by the following loop, which should always be used as a source of
symmetry information in preference to the above space-group names.
They are only intended as comments.
;
_shelx_estimated_absorpt_t_max 0.989
_shelx_estimated_absorpt_t_min 0.878
_olex2_refinement_description
;
1. Fixed Uiso
 At 1.2 times of:
  All C(H) groups, All C(H,H) groups
 At 1.5 times of:
  All C(H,H,H) groups
2. Uiso/Uaniso restraints and constraints
Uanis(Cl3A) \\sim Ueq, Uanis(Cl4A) \\sim Ueq, Uanis(Cl3) \\sim Ueq, Uanis(Cl4)
\\sim Ueq: with sigma of 0.01 and sigma for terminal atoms of 0.02
Uanis(C31A) \\sim Ueq, Uanis(C31) \\sim Ueq: with sigma of 0.01 and sigma for
terminal atoms of 0.02
3. Others
 Fixed Sof: Cl4(0.75) Cl3(0.75) C31(0.75) H31a(0.75) H31b(0.75) Cl4A(0.25)
 C31A(0.25) H31c(0.25) H31d(0.25) Cl3A(0.25)
4.a Ternary CH refined with riding coordinates:
 C28(H28)
4.b Secondary CH2 refined with riding coordinates:
 C31(H31a,H31b), C31A(H31c,H31d)
4.c Aromatic/amide H refined with riding coordinates:
 C23(H23), C20(H20), C14(H14), C22(H22), C19(H19), C7(H7), C10(H10), C16(H16),
 C25(H25), C26(H26), C6(H6), C12(H12), C4(H4), C13(H13), C11(H11), C5(H5),
 C17(H17), C18(H18)
4.d Idealised Me refined as rotating group:
 C30(H30a,H30b,H30c), C27(H27a,H27b,H27c), C29(H29a,H29b,H29c)
;
_olex2_submission_special_instructions 'No special instructions were received'
_oxdiff_exptl_absorpt_empirical_details
;
Empirical correction (ABSPACK) includes:
- Absorption correction using spherical harmonics
- Frame scaling
;

loop_
_space_group_symop_operation_xyz
'x, y, z'
'-x, -y, -z'

loop_
_atom_site_label
_atom_site_type_symbol
_atom_site_fract_x
_atom_site_fract_y
_atom_site_fract_z
_atom_site_U_iso_or_equiv
_atom_site_adp_type
_atom_site_occupancy
_atom_site_site_symmetry_order
_atom_site_calc_flag
_atom_site_refinement_flags_posn
_atom_site_refinement_flags_adp
_atom_site_refinement_flags_occupancy
_atom_site_disorder_assembly
_atom_site_disorder_group
Ru1 Ru 0.84545(3) 0.55274(3) 0.35970(2) 0.02041(8) Uani 1 1 d . . . . .
Cl1 Cl 0.88221(9) 0.76369(8) 0.39843(5) 0.02517(17) Uani 1 1 d . . . . .
Cl2 Cl 1.10456(9) 0.50660(9) 0.30543(5) 0.02872(19) Uani 1 1 d . . . . .
P1 P 0.80302(9) 0.63714(9) 0.22845(5) 0.02045(17) Uani 1 1 d . . . . .
N1 N 0.4726(3) 0.7231(3) 0.23632(19) 0.0296(7) Uani 1 1 d . . . . .
N3 N 0.4517(4) 0.5995(4) 0.1350(2) 0.0421(9) Uani 1 1 d . . . . .
C1 C 0.6125(4) 0.6618(4) 0.2074(2) 0.0247(7) Uani 1 1 d . . . . .
C15 C 0.8666(4) 0.7826(3) 0.1845(2) 0.0232(7) Uani 1 1 d . . . . .
C9 C 0.4173(4) 0.8097(4) 0.3050(2) 0.0284(7) Uani 1 1 d . . . . .
C8 C 0.8539(4) 0.5151(3) 0.1436(2) 0.0249(7) Uani 1 1 d . . . . .
C23 C 0.6871(4) 0.4315(4) 0.3486(2) 0.0281(7) Uani 1 1 d . . . . .
H23 H 0.642549 0.420086 0.300656 0.034 Uiso 1 1 calc R . . . .
C20 C 1.0085(4) 0.7963(3) 0.1940(2) 0.0259(7) Uani 1 1 d . . . . .
H20 H 1.068831 0.733732 0.225663 0.031 Uiso 1 1 calc R . . . .
C2 C 0.5971(4) 0.5845(4) 0.1439(2) 0.0292(8) Uani 1 1 d . . . . .
C14 C 0.5040(4) 0.8934(4) 0.3278(2) 0.0336(8) Uani 1 1 d . . . . .
H14 H 0.598281 0.894909 0.297726 0.040 Uiso 1 1 calc R . . . .
C22 C 0.6176(4) 0.5366(4) 0.4048(2) 0.0329(8) Uani 1 1 d . . . . .
H22 H 0.526592 0.591878 0.394578 0.040 Uiso 1 1 calc R . . . .
C3 C 0.7322(4) 0.4988(4) 0.1058(2) 0.0292(8) Uani 1 1 d . . . . .
C19 C 1.0618(4) 0.9028(4) 0.1565(2) 0.0318(8) Uani 1 1 d . . . . .
H19 H 1.159456 0.912042 0.162050 0.038 Uiso 1 1 calc R . . . .
N2 N 0.3751(4) 0.6843(4) 0.1910(2) 0.0426(9) Uani 1 1 d . . . . .
C7 C 0.9943(4) 0.4430(4) 0.1180(2) 0.0295(8) Uani 1 1 d . . . . .
H7 H 1.077198 0.454562 0.143310 0.035 Uiso 1 1 calc R . . . .
C10 C 0.2807(4) 0.8046(4) 0.3488(2) 0.0317(8) Uani 1 1 d . . . . .
H10 H 0.223740 0.745772 0.332796 0.038 Uiso 1 1 calc R . . . .
C21 C 0.6832(5) 0.5577(4) 0.4744(2) 0.0369(9) Uani 1 1 d . . . . .
C16 C 0.7776(4) 0.8762(4) 0.1384(2) 0.0339(8) Uani 1 1 d . . . . .
H16 H 0.680202 0.867227 0.131818 0.041 Uiso 1 1 calc R . . . .
C25 C 0.8842(4) 0.3668(4) 0.4346(2) 0.0301(8) Uani 1 1 d . . . . .
H25 H 0.973636 0.310327 0.446128 0.036 Uiso 1 1 calc R . . . .
C26 C 0.8170(5) 0.4720(4) 0.4895(2) 0.0348(9) Uani 1 1 d . . . . .
H26 H 0.862365 0.485114 0.536846 0.042 Uiso 1 1 calc R . . . .
C6 C 1.0104(5) 0.3529(4) 0.0542(2) 0.0345(9) Uani 1 1 d . . . . .
H6 H 1.105803 0.302076 0.035941 0.041 Uiso 1 1 calc R . . . .
C12 C 0.3119(4) 0.9726(4) 0.4392(3) 0.0357(9) Uani 1 1 d . . . . .
H12 H 0.274736 1.029979 0.484848 0.043 Uiso 1 1 calc R . . . .
C4 C 0.7510(5) 0.4089(4) 0.0417(2) 0.0361(9) Uani 1 1 d . . . . .
H4 H 0.668942 0.397866 0.015400 0.043 Uiso 1 1 calc R . . . .
C13 C 0.4488(4) 0.9745(4) 0.3956(3) 0.0380(9) Uani 1 1 d . . . . .
H13 H 0.506202 1.032370 0.412318 0.046 Uiso 1 1 calc R . . . .
C24 C 0.8205(4) 0.3443(3) 0.3630(2) 0.0272(7) Uani 1 1 d . . . . .
C28 C 0.8841(5) 0.2296(4) 0.3058(2) 0.0341(8) Uani 1 1 d . . . . .
H28 H 0.864201 0.258981 0.248314 0.041 Uiso 1 1 calc R . . . .
C11 C 0.2290(4) 0.8867(4) 0.4161(2) 0.0349(9) Uani 1 1 d . . . . .
H11 H 0.135577 0.884154 0.446806 0.042 Uiso 1 1 calc R . . . .
C5 C 0.8910(5) 0.3361(4) 0.0170(2) 0.0393(10) Uani 1 1 d . . . . .
H5 H 0.904955 0.273532 -0.026224 0.047 Uiso 1 1 calc R . . . .
C30 C 0.8020(6) 0.1186(4) 0.3303(3) 0.0514(13) Uani 1 1 d . . . . .
H30A H 0.817740 0.088910 0.387021 0.077 Uiso 1 1 calc GR . . . .
H30B H 0.839547 0.044948 0.291888 0.077 Uiso 1 1 calc GR . . . .
H30C H 0.695967 0.150634 0.327648 0.077 Uiso 1 1 calc GR . . . .
C17 C 0.8329(5) 0.9824(4) 0.1023(3) 0.0404(10) Uani 1 1 d . . . . .
H17 H 0.773054 1.046382 0.071149 0.049 Uiso 1 1 calc R . . . .
C18 C 0.9739(5) 0.9945(4) 0.1117(2) 0.0372(9) Uani 1 1 d . . . . .
H18 H 1.011117 1.067189 0.086907 0.045 Uiso 1 1 calc R . . . .
C27 C 0.6194(6) 0.6712(5) 0.5314(3) 0.0547(14) Uani 1 1 d . . . . .
H27A H 0.690306 0.729204 0.530404 0.082 Uiso 1 1 calc GR . . . .
H27B H 0.599049 0.638116 0.588120 0.082 Uiso 1 1 calc GR . . . .
H27C H 0.527240 0.720512 0.513087 0.082 Uiso 1 1 calc GR . . . .
C29 C 1.0492(6) 0.1798(5) 0.3035(5) 0.080(2) Uani 1 1 d . . . . .
H29A H 1.100409 0.252028 0.287486 0.120 Uiso 1 1 calc GR . . . .
H29B H 1.082476 0.108756 0.262866 0.120 Uiso 1 1 calc GR . . . .
H29C H 1.071642 0.146403 0.358611 0.120 Uiso 1 1 calc GR . . . .
Cl4 Cl 0.5074(3) 0.2370(2) 0.21350(15) 0.0774(6) Uani 0.75 1 d . U P A 1
Cl3 Cl 0.4174(4) 0.1761(5) 0.0581(3) 0.1553(18) Uani 0.75 1 d . U P A 1
C31 C 0.3767(13) 0.2791(13) 0.1417(8) 0.074(3) Uani 0.75 1 d . U P A 1
H31A H 0.276996 0.274891 0.170125 0.088 Uiso 0.75 1 calc R . P A 1
H31B H 0.374622 0.370690 0.122082 0.088 Uiso 0.75 1 calc R . P A 1
Cl4A Cl 0.3844(12) 0.0819(15) 0.1014(8) 0.143(5) Uani 0.25 1 d . U P B 2
C31A C 0.430(4) 0.158(3) 0.200(2) 0.101(9) Uani 0.25 1 d . U P B 2
H31C H 0.354513 0.153847 0.248827 0.121 Uiso 0.25 1 calc R . P B 2
H31D H 0.529469 0.117479 0.214494 0.121 Uiso 0.25 1 calc R . P B 2
Cl3A Cl 0.4203(17) 0.3067(14) 0.1630(12) 0.150(6) Uani 0.25 1 d . U P B 2

loop_
_atom_site_aniso_label
_atom_site_aniso_U_11
_atom_site_aniso_U_22
_atom_site_aniso_U_33
_atom_site_aniso_U_23
_atom_site_aniso_U_13
_atom_site_aniso_U_12
Ru1 0.02757(14) 0.01841(14) 0.01650(13) -0.00044(9) -0.00185(9) -0.00811(10)
Cl1 0.0315(4) 0.0225(4) 0.0233(4) -0.0042(3) 0.0005(3) -0.0115(3)
Cl2 0.0302(4) 0.0312(5) 0.0221(4) -0.0002(3) 0.0002(3) -0.0023(3)
P1 0.0245(4) 0.0212(4) 0.0164(4) -0.0024(3) -0.0017(3) -0.0065(3)
N1 0.0240(14) 0.0372(18) 0.0293(16) -0.0086(13) -0.0048(12) -0.0079(12)
N3 0.0343(17) 0.061(2) 0.0352(19) -0.0191(17) -0.0079(14) -0.0140(16)
C1 0.0283(16) 0.0271(18) 0.0209(16) -0.0041(13) -0.0081(13) -0.0073(13)
C15 0.0317(17) 0.0221(17) 0.0162(15) -0.0020(12) -0.0011(12) -0.0076(13)
C9 0.0270(17) 0.034(2) 0.0250(17) -0.0053(15) -0.0045(14) -0.0059(14)
C8 0.0345(18) 0.0225(17) 0.0174(15) -0.0011(12) 0.0004(13) -0.0072(14)
C23 0.0347(18) 0.0298(19) 0.0245(17) 0.0028(14) -0.0048(14) -0.0177(15)
C20 0.0328(18) 0.0226(17) 0.0241(17) -0.0010(13) -0.0039(14) -0.0095(14)
C2 0.0327(18) 0.036(2) 0.0234(17) -0.0058(15) -0.0052(14) -0.0150(15)
C14 0.0269(18) 0.041(2) 0.035(2) -0.0110(17) 0.0005(15) -0.0126(16)
C22 0.0306(18) 0.032(2) 0.038(2) 0.0015(16) 0.0047(15) -0.0143(15)
C3 0.041(2) 0.0289(19) 0.0203(16) -0.0058(14) -0.0018(14) -0.0123(15)
C19 0.042(2) 0.0274(19) 0.0282(19) -0.0046(15) 0.0035(15) -0.0162(16)
N2 0.0291(16) 0.064(3) 0.0378(19) -0.0166(18) -0.0116(14) -0.0101(16)
C7 0.041(2) 0.0254(18) 0.0204(16) 0.0020(14) -0.0008(14) -0.0059(15)
C10 0.0276(17) 0.036(2) 0.033(2) -0.0061(16) -0.0015(15) -0.0113(15)
C21 0.050(2) 0.032(2) 0.0287(19) -0.0054(16) 0.0171(17) -0.0216(18)
C16 0.037(2) 0.032(2) 0.032(2) 0.0053(16) -0.0066(16) -0.0052(16)
C25 0.043(2) 0.0231(18) 0.0284(18) 0.0073(14) -0.0108(15) -0.0132(15)
C26 0.061(3) 0.033(2) 0.0164(16) 0.0020(14) -0.0053(16) -0.0247(19)
C6 0.052(2) 0.0241(19) 0.0237(18) -0.0012(14) 0.0036(16) -0.0043(16)
C12 0.039(2) 0.034(2) 0.033(2) -0.0055(16) 0.0018(16) -0.0073(16)
C4 0.052(2) 0.039(2) 0.0215(18) -0.0108(16) -0.0018(16) -0.0197(18)
C13 0.038(2) 0.039(2) 0.041(2) -0.0129(18) -0.0015(17) -0.0158(17)
C24 0.0411(19) 0.0185(17) 0.0249(17) 0.0014(13) -0.0005(14) -0.0150(14)
C28 0.051(2) 0.0196(18) 0.032(2) -0.0041(15) 0.0012(17) -0.0111(16)
C11 0.0265(18) 0.041(2) 0.034(2) -0.0045(17) 0.0031(15) -0.0036(16)
C5 0.069(3) 0.027(2) 0.0210(18) -0.0095(15) 0.0056(18) -0.0127(19)
C30 0.086(4) 0.028(2) 0.044(3) -0.0131(19) 0.012(2) -0.028(2)
C17 0.049(2) 0.032(2) 0.038(2) 0.0142(18) -0.0076(18) -0.0046(18)
C18 0.058(3) 0.0225(19) 0.030(2) 0.0028(15) 0.0057(18) -0.0114(17)
C27 0.070(3) 0.043(3) 0.050(3) -0.024(2) 0.032(2) -0.029(2)
C29 0.062(3) 0.036(3) 0.137(6) -0.042(3) -0.008(4) 0.004(2)
Cl4 0.0887(14) 0.0674(13) 0.0808(14) -0.0064(11) -0.0396(12) -0.0080(11)
Cl3 0.117(3) 0.214(5) 0.126(3) -0.075(3) -0.066(2) 0.030(3)
C31 0.063(5) 0.074(7) 0.089(6) -0.011(5) -0.035(4) -0.008(4)
Cl4A 0.104(6) 0.204(11) 0.147(9) 0.040(8) -0.051(6) -0.078(7)
C31A 0.098(12) 0.089(12) 0.111(13) 0.022(9) -0.005(9) -0.016(9)
Cl3A 0.137(11) 0.087(8) 0.214(15) -0.009(9) -0.012(10) -0.002(7)

loop_
_atom_type_symbol
_atom_type_description
_atom_type_scat_dispersion_real
_atom_type_scat_dispersion_imag
_atom_type_scat_source
C C 0.0033 0.0016 'International Tables Vol C Tables 4.2.6.8 and 6.1.1.4'
H H 0.0000 0.0000 'International Tables Vol C Tables 4.2.6.8 and 6.1.1.4'
Cl Cl 0.1484 0.1585 'International Tables Vol C Tables 4.2.6.8 and 6.1.1.4'
N N 0.0061 0.0033 'International Tables Vol C Tables 4.2.6.8 and 6.1.1.4'
P P 0.1023 0.0942 'International Tables Vol C Tables 4.2.6.8 and 6.1.1.4'
Ru Ru -1.2594 0.8363 'International Tables Vol C Tables 4.2.6.8 and 6.1.1.4'

loop_
_geom_angle_atom_site_label_1
_geom_angle_atom_site_label_2
_geom_angle_atom_site_label_3
_geom_angle
_geom_angle_site_symmetry_1
_geom_angle_site_symmetry_3
_geom_angle_publ_flag
Cl1 Ru1 Cl2 86.36(3) . . ?
P1 Ru1 Cl1 89.38(3) . . ?
P1 Ru1 Cl2 86.20(3) . . ?
C23 Ru1 Cl1 146.22(10) . . ?
C23 Ru1 Cl2 126.96(10) . . ?
C23 Ru1 P1 87.75(10) . . ?
C23 Ru1 C22 38.57(14) . . ?
C23 Ru1 C21 67.96(14) . . ?
C23 Ru1 C25 66.80(14) . . ?
C23 Ru1 C26 79.11(14) . . ?
C23 Ru1 C24 37.73(14) . . ?
C22 Ru1 Cl1 108.84(11) . . ?
C22 Ru1 Cl2 164.33(11) . . ?
C22 Ru1 P1 97.46(11) . . ?
C22 Ru1 C21 36.72(15) . . ?
C22 Ru1 C25 79.00(15) . . ?
C22 Ru1 C26 66.14(16) . . ?
C22 Ru1 C24 68.72(14) . . ?
C21 Ru1 Cl1 88.05(10) . . ?
C21 Ru1 Cl2 144.88(12) . . ?
C21 Ru1 P1 128.40(12) . . ?
C21 Ru1 C26 36.87(16) . . ?
C25 Ru1 Cl1 126.32(10) . . ?
C25 Ru1 Cl2 88.99(10) . . ?
C25 Ru1 P1 143.58(10) . . ?
C25 Ru1 C21 66.95(15) . . ?
C25 Ru1 C26 36.96(14) . . ?
C26 Ru1 Cl1 96.08(10) . . ?
C26 Ru1 Cl2 109.53(12) . . ?
C26 Ru1 P1 163.60(11) . . ?
C24 Ru1 Cl1 162.99(10) . . ?
C24 Ru1 Cl2 95.64(10) . . ?
C24 Ru1 P1 107.59(10) . . ?
C24 Ru1 C21 80.60(14) . . ?
C24 Ru1 C25 37.10(13) . . ?
C24 Ru1 C26 67.30(13) . . ?
C1 P1 Ru1 115.02(12) . . ?
C1 P1 C15 104.59(16) . . ?
C1 P1 C8 88.39(16) . . ?
C15 P1 Ru1 123.35(11) . . ?
C15 P1 C8 104.54(15) . . ?
C8 P1 Ru1 114.97(11) . . ?
C1 N1 C9 131.1(3) . . ?
C1 N1 N2 109.4(3) . . ?
N2 N1 C9 119.4(3) . . ?
N2 N3 C2 108.1(3) . . ?
N1 C1 P1 142.7(3) . . ?
N1 C1 C2 105.0(3) . . ?
C2 C1 P1 112.1(3) . . ?
C20 C15 P1 118.8(3) . . ?
C20 C15 C16 120.0(3) . . ?
C16 C15 P1 121.2(3) . . ?
C14 C9 N1 119.2(3) . . ?
C10 C9 N1 118.9(3) . . ?
C10 C9 C14 121.9(3) . . ?
C3 C8 P1 112.8(3) . . ?
C7 C8 P1 126.3(3) . . ?
C7 C8 C3 120.9(3) . . ?
Ru1 C23 H23 127.2 . . ?
C22 C23 Ru1 72.1(2) . . ?
C22 C23 H23 119.2 . . ?
C24 C23 Ru1 73.7(2) . . ?
C24 C23 H23 119.2 . . ?
C24 C23 C22 121.7(3) . . ?
C15 C20 H20 120.3 . . ?
C15 C20 C19 119.4(3) . . ?
C19 C20 H20 120.3 . . ?
N3 C2 C1 109.6(3) . . ?
N3 C2 C3 134.1(3) . . ?
C1 C2 C3 116.1(3) . . ?
C9 C14 H14 121.0 . . ?
C13 C14 C9 118.0(3) . . ?
C13 C14 H14 121.0 . . ?
Ru1 C22 H22 129.9 . . ?
C23 C22 Ru1 69.3(2) . . ?
C23 C22 H22 119.9 . . ?
C21 C22 Ru1 73.3(2) . . ?
C21 C22 C23 120.2(4) . . ?
C21 C22 H22 119.9 . . ?
C8 C3 C2 110.6(3) . . ?
C4 C3 C8 120.1(4) . . ?
C4 C3 C2 129.3(4) . . ?
C20 C19 H19 119.8 . . ?
C18 C19 C20 120.4(4) . . ?
C18 C19 H19 119.8 . . ?
N3 N2 N1 107.9(3) . . ?
C8 C7 H7 121.0 . . ?
C8 C7 C6 118.1(4) . . ?
C6 C7 H7 121.0 . . ?
C9 C10 H10 120.7 . . ?
C11 C10 C9 118.7(3) . . ?
C11 C10 H10 120.7 . . ?
C22 C21 Ru1 69.9(2) . . ?
C22 C21 C26 118.8(4) . . ?
C22 C21 C27 121.9(4) . . ?
C26 C21 Ru1 71.9(2) . . ?
C26 C21 C27 119.2(4) . . ?
C27 C21 Ru1 128.0(3) . . ?
C15 C16 H16 120.2 . . ?
C17 C16 C15 119.5(4) . . ?
C17 C16 H16 120.2 . . ?
Ru1 C25 H25 130.7 . . ?
C26 C25 Ru1 71.8(2) . . ?
C26 C25 H25 119.3 . . ?
C24 C25 Ru1 70.9(2) . . ?
C24 C25 H25 119.3 . . ?
C24 C25 C26 121.4(4) . . ?
Ru1 C26 H26 130.6 . . ?
C21 C26 Ru1 71.3(2) . . ?
C21 C26 C25 120.8(3) . . ?
C21 C26 H26 119.6 . . ?
C25 C26 Ru1 71.2(2) . . ?
C25 C26 H26 119.6 . . ?
C7 C6 H6 119.4 . . ?
C5 C6 C7 121.3(4) . . ?
C5 C6 H6 119.4 . . ?
C13 C12 H12 120.1 . . ?
C13 C12 C11 119.7(4) . . ?
C11 C12 H12 120.1 . . ?
C3 C4 H4 120.6 . . ?
C5 C4 C3 118.8(4) . . ?
C5 C4 H4 120.6 . . ?
C14 C13 H13 119.4 . . ?
C12 C13 C14 121.1(4) . . ?
C12 C13 H13 119.4 . . ?
C23 C24 Ru1 68.61(19) . . ?
C23 C24 C25 117.1(3) . . ?
C23 C24 C28 120.0(3) . . ?
C25 C24 Ru1 72.0(2) . . ?
C25 C24 C28 122.9(4) . . ?
C28 C24 Ru1 132.9(2) . . ?
C24 C28 H28 107.6 . . ?
C24 C28 C30 108.8(3) . . ?
C24 C28 C29 114.6(4) . . ?
C30 C28 H28 107.6 . . ?
C29 C28 H28 107.6 . . ?
C29 C28 C30 110.4(4) . . ?
C10 C11 C12 120.6(4) . . ?
C10 C11 H11 119.7 . . ?
C12 C11 H11 119.7 . . ?
C6 C5 C4 120.8(4) . . ?
C6 C5 H5 119.6 . . ?
C4 C5 H5 119.6 . . ?
C28 C30 H30A 109.5 . . ?
C28 C30 H30B 109.5 . . ?
C28 C30 H30C 109.5 . . ?
H30A C30 H30B 109.5 . . ?
H30A C30 H30C 109.5 . . ?
H30B C30 H30C 109.5 . . ?
C16 C17 H17 120.0 . . ?
C18 C17 C16 120.0(4) . . ?
C18 C17 H17 120.0 . . ?
C19 C18 H18 119.6 . . ?
C17 C18 C19 120.7(4) . . ?
C17 C18 H18 119.6 . . ?
C21 C27 H27A 109.5 . . ?
C21 C27 H27B 109.5 . . ?
C21 C27 H27C 109.5 . . ?
H27A C27 H27B 109.5 . . ?
H27A C27 H27C 109.5 . . ?
H27B C27 H27C 109.5 . . ?
C28 C29 H29A 109.5 . . ?
C28 C29 H29B 109.5 . . ?
C28 C29 H29C 109.5 . . ?
H29A C29 H29B 109.5 . . ?
H29A C29 H29C 109.5 . . ?
H29B C29 H29C 109.5 . . ?
Cl4 C31 H31A 109.2 . . ?
Cl4 C31 H31B 109.2 . . ?
Cl3 C31 Cl4 112.0(7) . . ?
Cl3 C31 H31A 109.2 . . ?
Cl3 C31 H31B 109.2 . . ?
H31A C31 H31B 107.9 . . ?
Cl4A C31A H31C 112.5 . . ?
Cl4A C31A H31D 112.5 . . ?
H31C C31A H31D 110.0 . . ?
Cl3A C31A Cl4A 96.4(18) . . ?
Cl3A C31A H31C 112.5 . . ?
Cl3A C31A H31D 112.5 . . ?

loop_
_geom_bond_atom_site_label_1
_geom_bond_atom_site_label_2
_geom_bond_distance
_geom_bond_site_symmetry_2
_geom_bond_publ_flag
Ru1 Cl1 2.4021(9) . ?
Ru1 Cl2 2.4136(9) . ?
Ru1 P1 2.3244(9) . ?
Ru1 C23 2.156(3) . ?
Ru1 C22 2.192(3) . ?
Ru1 C21 2.236(4) . ?
Ru1 C25 2.235(4) . ?
Ru1 C26 2.243(4) . ?
Ru1 C24 2.221(3) . ?
P1 C1 1.813(3) . ?
P1 C15 1.824(3) . ?
P1 C8 1.851(3) . ?
N1 C1 1.357(4) . ?
N1 C9 1.430(5) . ?
N1 N2 1.369(4) . ?
N3 C2 1.356(5) . ?
N3 N2 1.317(5) . ?
C1 C2 1.368(5) . ?
C15 C20 1.386(5) . ?
C15 C16 1.403(5) . ?
C9 C14 1.390(5) . ?
C9 C10 1.384(5) . ?
C8 C3 1.398(5) . ?
C8 C7 1.384(5) . ?
C23 H23 0.9500 . ?
C23 C22 1.436(5) . ?
C23 C24 1.417(5) . ?
C20 H20 0.9500 . ?
C20 C19 1.393(5) . ?
C2 C3 1.458(5) . ?
C14 H14 0.9500 . ?
C14 C13 1.387(5) . ?
C22 H22 0.9500 . ?
C22 C21 1.395(6) . ?
C3 C4 1.391(5) . ?
C19 H19 0.9500 . ?
C19 C18 1.374(6) . ?
C7 H7 0.9500 . ?
C7 C6 1.392(5) . ?
C10 H10 0.9500 . ?
C10 C11 1.382(5) . ?
C21 C26 1.416(6) . ?
C21 C27 1.496(6) . ?
C16 H16 0.9500 . ?
C16 C17 1.391(6) . ?
C25 H25 0.9500 . ?
C25 C26 1.420(6) . ?
C25 C24 1.418(5) . ?
C26 H26 0.9500 . ?
C6 H6 0.9500 . ?
C6 C5 1.376(6) . ?
C12 H12 0.9500 . ?
C12 C13 1.379(5) . ?
C12 C11 1.384(6) . ?
C4 H4 0.9500 . ?
C4 C5 1.382(6) . ?
C13 H13 0.9500 . ?
C24 C28 1.507(5) . ?
C28 H28 1.0000 . ?
C28 C30 1.525(5) . ?
C28 C29 1.512(7) . ?
C11 H11 0.9500 . ?
C5 H5 0.9500 . ?
C30 H30A 0.9800 . ?
C30 H30B 0.9800 . ?
C30 H30C 0.9800 . ?
C17 H17 0.9500 . ?
C17 C18 1.373(6) . ?
C18 H18 0.9500 . ?
C27 H27A 0.9800 . ?
C27 H27B 0.9800 . ?
C27 H27C 0.9800 . ?
C29 H29A 0.9800 . ?
C29 H29B 0.9800 . ?
C29 H29C 0.9800 . ?
Cl4 C31 1.771(10) . ?
Cl3 C31 1.710(13) . ?
C31 H31A 0.9900 . ?
C31 H31B 0.9900 . ?
Cl4A C31A 1.94(4) . ?
C31A H31C 0.9900 . ?
C31A H31D 0.9900 . ?
C31A Cl3A 1.63(3) . ?

loop_
_geom_torsion_atom_site_label_1
_geom_torsion_atom_site_label_2
_geom_torsion_atom_site_label_3
_geom_torsion_atom_site_label_4
_geom_torsion
_geom_torsion_site_symmetry_1
_geom_torsion_site_symmetry_2
_geom_torsion_site_symmetry_3
_geom_torsion_site_symmetry_4
_geom_torsion_publ_flag
Ru1 P1 C1 N1 55.8(5) . . . . ?
Ru1 P1 C1 C2 -116.8(3) . . . . ?
Ru1 P1 C15 C20 43.1(3) . . . . ?
Ru1 P1 C15 C16 -140.1(3) . . . . ?
Ru1 P1 C8 C3 116.6(2) . . . . ?
Ru1 P1 C8 C7 -62.4(3) . . . . ?
Ru1 C23 C22 C21 -54.9(3) . . . . ?
Ru1 C23 C24 C25 55.0(3) . . . . ?
Ru1 C23 C24 C28 -128.2(3) . . . . ?
Ru1 C22 C21 C26 -54.6(3) . . . . ?
Ru1 C22 C21 C27 123.0(4) . . . . ?
Ru1 C21 C26 C25 -53.3(3) . . . . ?
Ru1 C25 C26 C21 53.3(3) . . . . ?
Ru1 C25 C24 C23 -53.3(3) . . . . ?
Ru1 C25 C24 C28 130.0(3) . . . . ?
Ru1 C24 C28 C30 -168.1(3) . . . . ?
Ru1 C24 C28 C29 67.8(5) . . . . ?
P1 C1 C2 N3 175.5(3) . . . . ?
P1 C1 C2 C3 0.0(4) . . . . ?
P1 C15 C20 C19 176.2(3) . . . . ?
P1 C15 C16 C17 -176.7(3) . . . . ?
P1 C8 C3 C2 0.4(4) . . . . ?
P1 C8 C3 C4 -178.9(3) . . . . ?
P1 C8 C7 C6 178.3(3) . . . . ?
N1 C1 C2 N3 0.1(4) . . . . ?
N1 C1 C2 C3 -175.3(3) . . . . ?
N1 C9 C14 C13 -178.8(4) . . . . ?
N1 C9 C10 C11 178.8(4) . . . . ?
N3 C2 C3 C8 -174.3(4) . . . . ?
N3 C2 C3 C4 5.0(7) . . . . ?
C1 P1 C15 C20 177.1(3) . . . . ?
C1 P1 C15 C16 -6.1(3) . . . . ?
C1 P1 C8 C3 -0.4(3) . . . . ?
C1 P1 C8 C7 -179.4(3) . . . . ?
C1 N1 C9 C14 32.1(6) . . . . ?
C1 N1 C9 C10 -145.7(4) . . . . ?
C1 N1 N2 N3 0.4(5) . . . . ?
C1 C2 C3 C8 -0.3(5) . . . . ?
C1 C2 C3 C4 179.0(4) . . . . ?
C15 P1 C1 N1 -82.7(5) . . . . ?
C15 P1 C1 C2 104.8(3) . . . . ?
C15 P1 C8 C3 -105.0(3) . . . . ?
C15 P1 C8 C7 76.0(3) . . . . ?
C15 C20 C19 C18 1.0(5) . . . . ?
C15 C16 C17 C18 0.3(6) . . . . ?
C9 N1 C1 P1 3.0(7) . . . . ?
C9 N1 C1 C2 175.8(4) . . . . ?
C9 N1 N2 N3 -176.3(4) . . . . ?
C9 C14 C13 C12 -0.1(6) . . . . ?
C9 C10 C11 C12 0.2(6) . . . . ?
C8 P1 C1 N1 172.7(5) . . . . ?
C8 P1 C1 C2 0.2(3) . . . . ?
C8 P1 C15 C20 -90.7(3) . . . . ?
C8 P1 C15 C16 86.1(3) . . . . ?
C8 C3 C4 C5 0.6(6) . . . . ?
C8 C7 C6 C5 0.3(5) . . . . ?
C23 C22 C21 Ru1 53.1(3) . . . . ?
C23 C22 C21 C26 -1.5(5) . . . . ?
C23 C22 C21 C27 176.0(3) . . . . ?
C23 C24 C28 C30 -80.3(4) . . . . ?
C23 C24 C28 C29 155.6(4) . . . . ?
C20 C15 C16 C17 0.1(6) . . . . ?
C20 C19 C18 C17 -0.6(6) . . . . ?
C2 N3 N2 N1 -0.3(5) . . . . ?
C2 C3 C4 C5 -178.7(4) . . . . ?
C14 C9 C10 C11 1.0(6) . . . . ?
C22 C23 C24 Ru1 -56.1(3) . . . . ?
C22 C23 C24 C25 -1.1(5) . . . . ?
C22 C23 C24 C28 175.7(3) . . . . ?
C22 C21 C26 Ru1 53.7(3) . . . . ?
C22 C21 C26 C25 0.4(5) . . . . ?
C3 C8 C7 C6 -0.6(5) . . . . ?
C3 C4 C5 C6 -0.8(6) . . . . ?
N2 N1 C1 P1 -173.2(4) . . . . ?
N2 N1 C1 C2 -0.4(4) . . . . ?
N2 N1 C9 C14 -152.0(4) . . . . ?
N2 N1 C9 C10 30.2(5) . . . . ?
N2 N3 C2 C1 0.1(5) . . . . ?
N2 N3 C2 C3 174.4(4) . . . . ?
C7 C8 C3 C2 179.5(3) . . . . ?
C7 C8 C3 C4 0.2(5) . . . . ?
C7 C6 C5 C4 0.4(6) . . . . ?
C10 C9 C14 C13 -1.0(6) . . . . ?
C16 C15 C20 C19 -0.7(5) . . . . ?
C16 C17 C18 C19 0.0(6) . . . . ?
C25 C24 C28 C30 96.3(4) . . . . ?
C25 C24 C28 C29 -27.8(6) . . . . ?
C26 C25 C24 Ru1 53.4(3) . . . . ?
C26 C25 C24 C23 0.0(5) . . . . ?
C26 C25 C24 C28 -176.7(3) . . . . ?
C13 C12 C11 C10 -1.3(6) . . . . ?
C24 C23 C22 Ru1 56.9(3) . . . . ?
C24 C23 C22 C21 1.9(5) . . . . ?
C24 C25 C26 Ru1 -53.0(3) . . . . ?
C24 C25 C26 C21 0.3(5) . . . . ?
C11 C12 C13 C14 1.2(7) . . . . ?
C27 C21 C26 Ru1 -123.9(3) . . . . ?
C27 C21 C26 C25 -177.2(3) . . . . ?
